data_4339466
loop_
_publ_author_name
'Bruijnincx, Pieter C. A.'
'Lutz, Martin'
'Spek, Anthony L.'
'Hagen, Wilfred R.'
'van Koten, Gerard'
'Gebbink, Robertus J M Klein'

_publ_section_title
;
 Iron(III)-catecholato complexes as structural and functional models of
 the intradiol-cleaving catechol dioxygenases.
;
_journal_issue 20
_journal_name_full 'Inorganic chemistry'
_journal_page_first 8391
_journal_page_last 8402
_journal_paper_doi 10.1021/ic700741v
_journal_volume 46
_journal_year 2007
_chemical_formula_moiety 'C32 H34 Fe N8 O4, N O3'
_chemical_formula_sum 'C32 H34 Fe N9 O7'
_chemical_formula_weight 712.53
_chemical_name_systematic
; 
 ? 
;
_space_group_IT_number 14
_symmetry_cell_setting monoclinic
_symmetry_space_group_name_Hall '-P 2ybc'
_symmetry_space_group_name_H-M 'P 1 21/c 1'
_atom_sites_solution_hydrogens difmap
_atom_sites_solution_primary direct
_atom_sites_solution_secondary difmap
_audit_creation_method SHELXL-97
_cell_angle_alpha 90.00
_cell_angle_beta 101.9129(4)
_cell_angle_gamma 90.00
_cell_formula_units_Z 4
_cell_length_a 13.9987(1)
_cell_length_b 12.2216(1)
_cell_length_c 19.6864(2)
_cell_measurement_reflns_used 73873
_cell_measurement_temperature 150(2)
_cell_measurement_theta_max 27.48
_cell_measurement_theta_min 1.02
_cell_volume 3295.54(5)
_computing_cell_refinement HKL2000
_computing_data_collection 'Nonius COLLECT'
_computing_data_reduction 'HKL2000, Sortav'
_computing_structure_refinement 'SHELXL-97 (Sheldrick, 1997)'
_computing_structure_solution SIR2004
_diffrn_ambient_temperature 150(2)
_diffrn_measured_fraction_theta_full 1.000
_diffrn_measured_fraction_theta_max 1.000
_diffrn_measurement_device_type 'Nonius KappaCCD'
_diffrn_measurement_method '\f and \w scans'
_diffrn_radiation_monochromator graphite
_diffrn_radiation_source 'rotating anode'
_diffrn_radiation_type MoK\a
_diffrn_radiation_wavelength 0.71073
_diffrn_reflns_av_R_equivalents 0.0662
_diffrn_reflns_av_sigmaI/netI 0.0423
_diffrn_reflns_limit_h_max 18
_diffrn_reflns_limit_h_min -18
_diffrn_reflns_limit_k_max 15
_diffrn_reflns_limit_k_min -15
_diffrn_reflns_limit_l_max 25
_diffrn_reflns_limit_l_min -25
_diffrn_reflns_number 73042
_diffrn_reflns_theta_full 27.47
_diffrn_reflns_theta_max 27.47
_diffrn_reflns_theta_min 1.49
_exptl_absorpt_coefficient_mu 0.520
_exptl_absorpt_correction_T_max 0.97
_exptl_absorpt_correction_T_min 0.91
_exptl_absorpt_correction_type multi-scan
_exptl_crystal_colour 'dark purple'
_exptl_crystal_density_diffrn 1.436
_exptl_crystal_density_method 'not measured'
_exptl_crystal_description needle
_exptl_crystal_F_000 1484
_exptl_crystal_size_max 0.33
_exptl_crystal_size_mid 0.10
_exptl_crystal_size_min 0.06
_refine_diff_density_max 0.375
_refine_diff_density_min -0.526
_refine_diff_density_rms 0.059
_refine_ls_extinction_method none
_refine_ls_goodness_of_fit_ref 1.091
_refine_ls_hydrogen_treatment constr
_refine_ls_matrix_type full
_refine_ls_number_parameters 448
_refine_ls_number_reflns 7533
_refine_ls_number_restraints 0
_refine_ls_restrained_S_all 1.091
_refine_ls_R_factor_all 0.0616
_refine_ls_R_factor_gt 0.0372
_refine_ls_shift/su_max 0.002
_refine_ls_shift/su_mean 0.000
_refine_ls_structure_factor_coef Fsqd
_refine_ls_weighting_details 'calc w=1/[\s^2^(Fo^2^)+(0.0460P)^2^+0.9475P] where P=(Fo^2^+2Fc^2^)/3'
_refine_ls_weighting_scheme calc
_refine_ls_wR_factor_gt 0.0905
_refine_ls_wR_factor_ref 0.1007
_reflns_number_gt 5461
_reflns_number_total 7533
_reflns_threshold_expression I>2\s(I)
_cod_data_source_file ic700741v-file001.cif
_cod_data_source_block s3690a
_cod_original_sg_symbol_H-M 'P 21/c'
_cod_database_code 4339466

loop_
_symmetry_equiv_pos_as_xyz
'x, y, z'
'-x, y+1/2, -z+1/2'
'-x, -y, -z'
'x, -y-1/2, z-1/2'

loop_
_atom_site_label
_atom_site_type_symbol
_atom_site_fract_x
_atom_site_fract_y
_atom_site_fract_z
_atom_site_U_iso_or_equiv
_atom_site_adp_type
_atom_site_occupancy
_atom_site_symmetry_multiplicity
_atom_site_calc_flag
_atom_site_refinement_flags
Fe1 Fe 0.230162(19) 0.80229(2) 0.251732(13) 0.01730(8) Uani 1 1 d .
O11 O 0.18420(10) 0.71715(10) 0.31982(7) 0.0224(3) Uani 1 1 d .
O12 O -0.04501(10) 0.94689(11) 0.32415(7) 0.0253(3) Uani 1 1 d .
O21 O 0.25159(9) 0.68506(10) 0.19265(7) 0.0232(3) Uani 1 1 d .
O22 O 0.52571(10) 0.82554(11) 0.17195(7) 0.0270(3) Uani 1 1 d .
N11 N 0.08600(11) 0.83482(13) 0.20015(8) 0.0193(3) Uani 1 1 d .
N12 N -0.07158(12) 0.82672(14) 0.19787(8) 0.0241(4) Uani 1 1 d .
N13 N 0.14758(13) 1.00820(13) 0.39644(8) 0.0256(4) Uani 1 1 d .
N14 N 0.20655(11) 0.94427(13) 0.30903(8) 0.0214(3) Uani 1 1 d .
N21 N 0.37645(12) 0.79610(13) 0.30151(8) 0.0212(3) Uani 1 1 d .
N22 N 0.52869(12) 0.74420(14) 0.30863(9) 0.0277(4) Uani 1 1 d .
N23 N 0.35065(12) 0.91994(13) 0.09132(8) 0.0237(4) Uani 1 1 d .
N24 N 0.28347(11) 0.91116(12) 0.18308(8) 0.0195(3) Uani 1 1 d .
C11 C 0.03823(14) 0.80589(15) 0.13380(10) 0.0235(4) Uani 1 1 d .
H11 H 0.0687 0.7916 0.0958 0.028 Uiso 1 1 calc R
C12 C -0.05896(15) 0.80129(16) 0.13185(10) 0.0258(4) Uani 1 1 d .
H12 H -0.1088 0.7840 0.0927 0.031 Uiso 1 1 calc R
C13 C 0.01777(13) 0.84848(15) 0.23754(9) 0.0191(4) Uani 1 1 d .
C14 C 0.03511(13) 0.88165(15) 0.31388(10) 0.0200(4) Uani 1 1 d .
C15 C 0.12941(14) 0.94593(15) 0.33826(9) 0.0203(4) Uani 1 1 d .
C16 C 0.24089(16) 1.04906(17) 0.40333(11) 0.0296(5) Uani 1 1 d .
H16 H 0.2737 1.0964 0.4389 0.036 Uiso 1 1 calc R
C17 C 0.27678(15) 1.00884(16) 0.34971(10) 0.0261(4) Uani 1 1 d .
H17 H 0.3401 1.0228 0.3414 0.031 Uiso 1 1 calc R
C18 C 0.04008(14) 0.77859(15) 0.35839(9) 0.0201(4) Uani 1 1 d .
C19 C -0.02888(15) 0.75809(16) 0.39908(10) 0.0239(4) Uani 1 1 d .
H19 H -0.0809 0.8083 0.3983 0.029 Uiso 1 1 calc R
C110 C -0.02247(15) 0.66556(17) 0.44047(10) 0.0271(5) Uani 1 1 d .
H110 H -0.0699 0.6518 0.4677 0.033 Uiso 1 1 calc R
C111 C 0.05432(15) 0.59320(17) 0.44159(10) 0.0284(5) Uani 1 1 d .
H111 H 0.0595 0.5300 0.4702 0.034 Uiso 1 1 calc R
C112 C 0.12344(15) 0.61146(16) 0.40172(10) 0.0251(4) Uani 1 1 d .
H112 H 0.1752 0.5606 0.4034 0.030 Uiso 1 1 calc R
C113 C 0.11807(14) 0.70405(15) 0.35891(9) 0.0203(4) Uani 1 1 d .
C114 C -0.16671(15) 0.8209(2) 0.21827(12) 0.0394(6) Uani 1 1 d .
H11A H -0.1585 0.7873 0.2643 0.059 Uiso 1 1 calc R
H11B H -0.2117 0.7766 0.1844 0.059 Uiso 1 1 calc R
H11C H -0.1933 0.8948 0.2196 0.059 Uiso 1 1 calc R
C115 C 0.08733(18) 1.02568(19) 0.44838(11) 0.0377(5) Uani 1 1 d .
H11D H 0.0309 1.0712 0.4283 0.056 Uiso 1 1 calc R
H11E H 0.1262 1.0626 0.4890 0.056 Uiso 1 1 calc R
H11F H 0.0647 0.9549 0.4624 0.056 Uiso 1 1 calc R
C116 C -0.05621(16) 1.04727(17) 0.28477(12) 0.0332(5) Uani 1 1 d .
H11G H 0.0018 1.0931 0.2997 0.050 Uiso 1 1 calc R
H11H H -0.1141 1.0865 0.2926 0.050 Uiso 1 1 calc R
H11I H -0.0639 1.0304 0.2353 0.050 Uiso 1 1 calc R
C21 C 0.41539(16) 0.76668(17) 0.36914(10) 0.0284(5) Uani 1 1 d .
H21 H 0.3817 0.7686 0.4064 0.034 Uiso 1 1 calc R
C22 C 0.50836(16) 0.73486(18) 0.37410(11) 0.0321(5) Uani 1 1 d .
H22 H 0.5519 0.7106 0.4149 0.039 Uiso 1 1 calc R
C23 C 0.44666(14) 0.78233(15) 0.26606(10) 0.0206(4) Uani 1 1 d .
C24 C 0.43489(13) 0.79436(15) 0.18753(10) 0.0211(4) Uani 1 1 d .
C25 C 0.35696(13) 0.87682(15) 0.15569(9) 0.0189(4) Uani 1 1 d .
C26 C 0.26899(14) 0.98648(16) 0.07832(10) 0.0247(4) Uani 1 1 d .
H26 H 0.2459 1.0284 0.0376 0.030 Uiso 1 1 calc R
C27 C 0.22845(14) 0.98032(15) 0.13490(10) 0.0225(4) Uani 1 1 d .
H27 H 0.1711 1.0177 0.1406 0.027 Uiso 1 1 calc R
C28 C 0.40548(14) 0.68225(15) 0.15451(10) 0.0212(4) Uani 1 1 d .
C29 C 0.46638(15) 0.62609(17) 0.11859(11) 0.0283(5) Uani 1 1 d .
H29 H 0.5269 0.6577 0.1144 0.034 Uiso 1 1 calc R
C210 C 0.43994(16) 0.52497(18) 0.08896(11) 0.0325(5) Uani 1 1 d .
H210 H 0.4823 0.4875 0.0649 0.039 Uiso 1 1 calc R
C211 C 0.35167(16) 0.47857(17) 0.09444(11) 0.0306(5) Uani 1 1 d .
H211 H 0.3336 0.4091 0.0742 0.037 Uiso 1 1 calc R
C212 C 0.28954(15) 0.53326(16) 0.12933(10) 0.0273(4) Uani 1 1 d .
H212 H 0.2290 0.5007 0.1325 0.033 Uiso 1 1 calc R
C213 C 0.31434(14) 0.63600(15) 0.16006(9) 0.0204(4) Uani 1 1 d .
C214 C 0.62243(17) 0.7115(2) 0.29319(14) 0.0466(7) Uani 1 1 d .
H21A H 0.6112 0.6618 0.2533 0.070 Uiso 1 1 calc R
H21B H 0.6615 0.6742 0.3336 0.070 Uiso 1 1 calc R
H21C H 0.6574 0.7766 0.2824 0.070 Uiso 1 1 calc R
C215 C 0.41173(18) 0.8982(2) 0.04015(12) 0.0416(6) Uani 1 1 d .
H21D H 0.4770 0.9290 0.0569 0.062 Uiso 1 1 calc R
H21E H 0.3819 0.9321 -0.0043 0.062 Uiso 1 1 calc R
H21F H 0.4169 0.8191 0.0338 0.062 Uiso 1 1 calc R
C216 C 0.55936(15) 0.93285(18) 0.19623(12) 0.0342(5) Uani 1 1 d .
H21G H 0.5102 0.9875 0.1764 0.051 Uiso 1 1 calc R
H21H H 0.6208 0.9490 0.1818 0.051 Uiso 1 1 calc R
H21I H 0.5700 0.9350 0.2470 0.051 Uiso 1 1 calc R
O31 O 0.24658(11) 0.27179(13) 0.50046(8) 0.0364(4) Uani 1 1 d .
O32 O 0.38286(12) 0.25243(15) 0.46781(9) 0.0452(4) Uani 1 1 d .
O33 O 0.29228(14) 0.39398(13) 0.43431(8) 0.0479(5) Uani 1 1 d .
N31 N 0.30799(12) 0.30704(13) 0.46706(8) 0.0237(4) Uani 1 1 d .

loop_
_atom_site_aniso_label
_atom_site_aniso_U_11
_atom_site_aniso_U_22
_atom_site_aniso_U_33
_atom_site_aniso_U_23
_atom_site_aniso_U_13
_atom_site_aniso_U_12
Fe1 0.01818(15) 0.01636(14) 0.01881(15) -0.00019(11) 0.00719(11) -0.00060(11)
O11 0.0239(7) 0.0212(7) 0.0249(7) 0.0057(5) 0.0111(6) 0.0028(5)
O12 0.0277(7) 0.0227(7) 0.0293(8) 0.0049(6) 0.0149(6) 0.0088(6)
O21 0.0224(7) 0.0225(7) 0.0272(7) -0.0067(6) 0.0112(6) -0.0021(5)
O22 0.0204(7) 0.0278(8) 0.0364(8) 0.0033(6) 0.0140(6) 0.0001(6)
N11 0.0203(8) 0.0192(8) 0.0193(8) -0.0001(6) 0.0060(7) 0.0003(6)
N12 0.0194(8) 0.0293(9) 0.0242(9) 0.0030(7) 0.0058(7) 0.0003(7)
N13 0.0361(10) 0.0211(9) 0.0219(9) -0.0039(7) 0.0114(8) 0.0010(7)
N14 0.0227(8) 0.0199(8) 0.0230(8) -0.0018(7) 0.0081(7) -0.0022(7)
N21 0.0223(8) 0.0228(8) 0.0185(8) 0.0025(7) 0.0044(7) -0.0002(7)
N22 0.0218(9) 0.0288(9) 0.0308(10) 0.0063(8) 0.0010(7) 0.0027(7)
N23 0.0259(9) 0.0263(9) 0.0208(8) 0.0052(7) 0.0090(7) 0.0019(7)
N24 0.0182(8) 0.0201(8) 0.0204(8) 0.0021(6) 0.0045(6) -0.0001(6)
C11 0.0253(10) 0.0248(10) 0.0204(10) -0.0012(8) 0.0046(8) -0.0019(8)
C12 0.0243(11) 0.0302(11) 0.0217(10) 0.0012(8) 0.0015(8) -0.0027(9)
C13 0.0196(10) 0.0173(9) 0.0212(10) 0.0034(8) 0.0061(8) 0.0027(7)
C14 0.0211(10) 0.0203(10) 0.0203(10) 0.0011(8) 0.0083(8) 0.0043(8)
C15 0.0267(10) 0.0152(9) 0.0197(10) 0.0017(7) 0.0069(8) 0.0030(8)
C16 0.0367(12) 0.0242(11) 0.0271(11) -0.0055(9) 0.0048(9) -0.0041(9)
C17 0.0270(11) 0.0208(10) 0.0305(11) -0.0019(8) 0.0057(9) -0.0048(8)
C18 0.0241(10) 0.0190(9) 0.0182(9) -0.0003(7) 0.0065(8) -0.0021(8)
C19 0.0246(10) 0.0263(11) 0.0225(10) -0.0003(8) 0.0093(8) 0.0018(8)
C110 0.0280(11) 0.0317(11) 0.0252(11) 0.0015(9) 0.0139(9) -0.0053(9)
C111 0.0358(12) 0.0246(11) 0.0260(11) 0.0089(9) 0.0093(9) -0.0014(9)
C112 0.0258(11) 0.0231(10) 0.0270(11) 0.0055(8) 0.0072(9) 0.0016(8)
C113 0.0227(10) 0.0216(10) 0.0176(9) 0.0006(8) 0.0069(8) -0.0035(8)
C114 0.0193(11) 0.0653(17) 0.0350(13) 0.0026(11) 0.0088(10) -0.0021(10)
C115 0.0513(15) 0.0392(13) 0.0278(12) -0.0089(10) 0.0206(11) 0.0007(11)
C116 0.0380(13) 0.0242(11) 0.0402(13) 0.0089(9) 0.0146(10) 0.0135(9)
C21 0.0347(12) 0.0312(11) 0.0181(10) 0.0037(8) 0.0024(9) -0.0016(9)
C22 0.0352(13) 0.0321(12) 0.0247(11) 0.0077(9) -0.0039(9) 0.0000(10)
C23 0.0183(9) 0.0188(10) 0.0239(10) 0.0024(8) 0.0026(8) -0.0005(7)
C24 0.0169(9) 0.0241(10) 0.0243(10) 0.0052(8) 0.0091(8) 0.0024(8)
C25 0.0193(9) 0.0172(9) 0.0210(10) 0.0007(7) 0.0064(8) -0.0023(7)
C26 0.0255(10) 0.0230(10) 0.0246(10) 0.0063(8) 0.0026(8) 0.0000(8)
C27 0.0199(10) 0.0195(10) 0.0276(11) 0.0046(8) 0.0038(8) 0.0007(8)
C28 0.0229(10) 0.0229(10) 0.0184(10) 0.0033(8) 0.0060(8) 0.0052(8)
C29 0.0268(11) 0.0292(11) 0.0317(11) 0.0037(9) 0.0124(9) 0.0067(9)
C210 0.0388(13) 0.0313(12) 0.0306(12) -0.0009(9) 0.0149(10) 0.0132(10)
C211 0.0401(13) 0.0246(11) 0.0260(11) -0.0066(9) 0.0042(9) 0.0067(9)
C212 0.0298(11) 0.0241(10) 0.0270(11) -0.0028(9) 0.0038(9) 0.0001(9)
C213 0.0218(10) 0.0211(10) 0.0193(10) 0.0011(8) 0.0062(8) 0.0032(8)
C214 0.0258(12) 0.0591(17) 0.0541(16) 0.0138(13) 0.0067(11) 0.0169(11)
C215 0.0507(15) 0.0515(15) 0.0296(12) 0.0108(11) 0.0247(11) 0.0134(12)
C216 0.0231(11) 0.0331(12) 0.0466(14) 0.0052(10) 0.0080(10) -0.0065(9)
O31 0.0340(9) 0.0389(9) 0.0388(9) -0.0081(7) 0.0134(7) -0.0023(7)
O32 0.0317(9) 0.0563(11) 0.0487(10) -0.0046(9) 0.0107(8) 0.0086(8)
O33 0.0763(13) 0.0326(10) 0.0334(9) 0.0019(7) 0.0081(9) 0.0034(9)
N31 0.0256(9) 0.0257(9) 0.0175(8) -0.0072(7) -0.0011(7) 0.0012(7)

loop_
_atom_type_symbol
_atom_type_description
_atom_type_scat_dispersion_real
_atom_type_scat_dispersion_imag
_atom_type_scat_source
C C 0.0033 0.0016 'International Tables Vol C Tables 4.2.6.8 and 6.1.1.4'
H H 0.0000 0.0000 'International Tables Vol C Tables 4.2.6.8 and 6.1.1.4'
Fe Fe 0.3463 0.8444 'International Tables Vol C Tables 4.2.6.8 and 6.1.1.4'
N N 0.0061 0.0033 'International Tables Vol C Tables 4.2.6.8 and 6.1.1.4'
O O 0.0106 0.0060 'International Tables Vol C Tables 4.2.6.8 and 6.1.1.4'

loop_
_geom_angle_atom_site_label_1
_geom_angle_atom_site_label_2
_geom_angle_atom_site_label_3
_geom_angle
O21 Fe1 O11 97.87(6)
O21 Fe1 N21 89.80(6)
O11 Fe1 N21 95.22(6)
O21 Fe1 N11 95.95(6)
O11 Fe1 N11 90.75(6)
N21 Fe1 N11 171.08(6)
O21 Fe1 N14 174.12(6)
O11 Fe1 N14 87.74(6)
N21 Fe1 N14 91.46(6)
N11 Fe1 N14 82.15(6)
O21 Fe1 N24 87.86(6)
O11 Fe1 N24 174.08(6)
N21 Fe1 N24 83.24(6)
N11 Fe1 N24 90.15(6)
N14 Fe1 N24 86.58(6)
C113 O11 Fe1 147.89(12)
C14 O12 C116 113.66(14)
C213 O21 Fe1 146.49(12)
C24 O22 C216 114.74(15)
C13 N11 C11 106.96(16)
C13 N11 Fe1 118.92(12)
C11 N11 Fe1 129.50(13)
C13 N12 C12 107.67(16)
C13 N12 C114 129.17(17)
C12 N12 C114 123.00(17)
C15 N13 C16 107.19(16)
C15 N13 C115 129.45(18)
C16 N13 C115 123.17(17)
C15 N14 C17 106.62(16)
C15 N14 Fe1 118.14(12)
C17 N14 Fe1 127.05(13)
C23 N21 C21 106.65(16)
C23 N21 Fe1 121.34(13)
C21 N21 Fe1 128.23(13)
C23 N22 C22 107.07(17)
C23 N22 C214 130.31(18)
C22 N22 C214 122.56(18)
C25 N23 C26 107.03(15)
C25 N23 C215 129.24(17)
C26 N23 C215 123.61(17)
C25 N24 C27 106.52(15)
C25 N24 Fe1 117.52(12)
C27 N24 Fe1 126.68(12)
C12 C11 N11 108.91(17)
C12 C11 H11 125.5
N11 C11 H11 125.5
C11 C12 N12 106.65(17)
C11 C12 H12 126.7
N12 C12 H12 126.7
N11 C13 N12 109.78(16)
N11 C13 C14 126.24(17)
N12 C13 C14 123.97(16)
O12 C14 C15 108.82(15)
O12 C14 C13 108.58(15)
C15 C14 C13 113.44(15)
O12 C14 C18 108.91(15)
C15 C14 C18 108.06(15)
C13 C14 C18 108.95(15)
N14 C15 N13 110.38(17)
N14 C15 C14 125.83(16)
N13 C15 C14 123.68(16)
C17 C16 N13 106.78(17)
C17 C16 H16 126.6
N13 C16 H16 126.6
C16 C17 N14 109.02(18)
C16 C17 H17 125.5
N14 C17 H17 125.5
C19 C18 C113 120.10(17)
C19 C18 C14 121.41(17)
C113 C18 C14 118.48(16)
C110 C19 C18 120.96(18)
C110 C19 H19 119.5
C18 C19 H19 119.5
C19 C110 C111 119.01(18)
C19 C110 H110 120.5
C111 C110 H110 120.5
C112 C111 C110 121.19(18)
C112 C111 H111 119.4
C110 C111 H111 119.4
C111 C112 C113 120.89(18)
C111 C112 H112 119.6
C113 C112 H112 119.6
O11 C113 C112 119.15(17)
O11 C113 C18 122.99(16)
C112 C113 C18 117.85(17)
N12 C114 H11A 109.5
N12 C114 H11B 109.5
H11A C114 H11B 109.5
N12 C114 H11C 109.5
H11A C114 H11C 109.5
H11B C114 H11C 109.5
N13 C115 H11D 109.5
N13 C115 H11E 109.5
H11D C115 H11E 109.5
N13 C115 H11F 109.5
H11D C115 H11F 109.5
H11E C115 H11F 109.5
O12 C116 H11G 109.5
O12 C116 H11H 109.5
H11G C116 H11H 109.5
O12 C116 H11I 109.5
H11G C116 H11I 109.5
H11H C116 H11I 109.5
C22 C21 N21 109.27(18)
C22 C21 H21 125.4
N21 C21 H21 125.4
C21 C22 N22 106.96(18)
C21 C22 H22 126.5
N22 C22 H22 126.5
N21 C23 N22 110.05(17)
N21 C23 C24 125.63(17)
N22 C23 C24 123.97(17)
O22 C24 C25 109.32(14)
O22 C24 C23 109.28(15)
C25 C24 C23 113.51(15)
O22 C24 C28 108.77(15)
C25 C24 C28 108.04(15)
C23 C24 C28 107.81(15)
N24 C25 N23 110.52(16)
N24 C25 C24 126.38(16)
N23 C25 C24 122.97(16)
C27 C26 N23 106.63(17)
C27 C26 H26 126.7
N23 C26 H26 126.7
C26 C27 N24 109.30(17)
C26 C27 H27 125.4
N24 C27 H27 125.4
C29 C28 C213 119.72(18)
C29 C28 C24 120.99(18)
C213 C28 C24 119.29(16)
C210 C29 C28 121.0(2)
C210 C29 H29 119.5
C28 C29 H29 119.5
C211 C210 C29 119.90(19)
C211 C210 H210 120.0
C29 C210 H210 120.0
C210 C211 C212 120.2(2)
C210 C211 H211 119.9
C212 C211 H211 119.9
C211 C212 C213 121.3(2)
C211 C212 H212 119.4
C213 C212 H212 119.4
O21 C213 C212 118.71(17)
O21 C213 C28 123.36(17)
C212 C213 C28 117.93(17)
N22 C214 H21A 109.5
N22 C214 H21B 109.5
H21A C214 H21B 109.5
N22 C214 H21C 109.5
H21A C214 H21C 109.5
H21B C214 H21C 109.5
N23 C215 H21D 109.5
N23 C215 H21E 109.5
H21D C215 H21E 109.5
N23 C215 H21F 109.5
H21D C215 H21F 109.5
H21E C215 H21F 109.5
O22 C216 H21G 109.5
O22 C216 H21H 109.5
H21G C216 H21H 109.5
O22 C216 H21I 109.5
H21G C216 H21I 109.5
H21H C216 H21I 109.5
O33 N31 O32 121.78(19)
O33 N31 O31 119.84(18)
O32 N31 O31 118.38(17)

loop_
_geom_bond_atom_site_label_1
_geom_bond_atom_site_label_2
_geom_bond_distance
Fe1 O21 1.9077(12)
Fe1 O11 1.9104(13)
Fe1 N21 2.0812(16)
Fe1 N11 2.1014(15)
Fe1 N14 2.1323(16)
Fe1 N24 2.1378(15)
O11 C113 1.330(2)
O12 C14 1.424(2)
O12 C116 1.442(2)
O21 C213 1.333(2)
O22 C24 1.420(2)
O22 C216 1.441(3)
N11 C13 1.331(2)
N11 C11 1.385(2)
N12 C13 1.357(2)
N12 C12 1.383(3)
N12 C114 1.470(3)
N13 C15 1.355(2)
N13 C16 1.379(3)
N13 C115 1.469(3)
N14 C15 1.325(2)
N14 C17 1.380(2)
N21 C23 1.328(2)
N21 C21 1.378(2)
N22 C23 1.357(2)
N22 C22 1.381(3)
N22 C214 1.462(3)
N23 C25 1.358(2)
N23 C26 1.383(2)
N23 C215 1.474(2)
N24 C25 1.324(2)
N24 C27 1.381(2)
C11 C12 1.354(3)
C11 H11 0.9500
C12 H12 0.9500
C13 C14 1.527(3)
C14 C15 1.526(3)
C14 C18 1.528(3)
C16 C17 1.352(3)
C16 H16 0.9500
C17 H17 0.9500
C18 C19 1.398(3)
C18 C113 1.420(3)
C19 C110 1.386(3)
C19 H19 0.9500
C110 C111 1.389(3)
C110 H110 0.9500
C111 C112 1.384(3)
C111 H111 0.9500
C112 C113 1.404(3)
C112 H112 0.9500
C114 H11A 0.9800
C114 H11B 0.9800
C114 H11C 0.9800
C115 H11D 0.9800
C115 H11E 0.9800
C115 H11F 0.9800
C116 H11G 0.9800
C116 H11H 0.9800
C116 H11I 0.9800
C21 C22 1.342(3)
C21 H21 0.9500
C22 H22 0.9500
C23 C24 1.528(3)
C24 C25 1.522(3)
C24 C28 1.536(3)
C26 C27 1.352(3)
C26 H26 0.9500
C27 H27 0.9500
C28 C29 1.395(3)
C28 C213 1.420(3)
C29 C210 1.384(3)
C29 H29 0.9500
C210 C211 1.384(3)
C210 H210 0.9500
C211 C212 1.386(3)
C211 H211 0.9500
C212 C213 1.406(3)
C212 H212 0.9500
C214 H21A 0.9800
C214 H21B 0.9800
C214 H21C 0.9800
C215 H21D 0.9800
C215 H21E 0.9800
C215 H21F 0.9800
C216 H21G 0.9800
C216 H21H 0.9800
C216 H21I 0.9800
O31 N31 1.261(2)
O32 N31 1.240(2)
O33 N31 1.239(2)

loop_
_geom_torsion_atom_site_label_1
_geom_torsion_atom_site_label_2
_geom_torsion_atom_site_label_3
_geom_torsion_atom_site_label_4
_geom_torsion
O21 Fe1 O11 C113 -133.5(2)
N21 Fe1 O11 C113 136.0(2)
N11 Fe1 O11 C113 -37.4(2)
N14 Fe1 O11 C113 44.7(2)
O11 Fe1 O21 C213 -127.1(2)
N21 Fe1 O21 C213 -31.8(2)
N11 Fe1 O21 C213 141.3(2)
N24 Fe1 O21 C213 51.4(2)
O21 Fe1 N11 C13 133.77(14)
O11 Fe1 N11 C13 35.78(14)
N14 Fe1 N11 C13 -51.84(14)
N24 Fe1 N11 C13 -138.37(14)
O21 Fe1 N11 C11 -18.77(16)
O11 Fe1 N11 C11 -116.76(16)
N14 Fe1 N11 C11 155.63(16)
N24 Fe1 N11 C11 69.09(16)
O11 Fe1 N14 C15 -37.31(14)
N21 Fe1 N14 C15 -132.48(14)
N11 Fe1 N14 C15 53.77(14)
N24 Fe1 N14 C15 144.38(14)
O11 Fe1 N14 C17 106.82(16)
N21 Fe1 N14 C17 11.64(16)
N11 Fe1 N14 C17 -162.11(16)
N24 Fe1 N14 C17 -71.49(16)
O21 Fe1 N21 C23 41.46(14)
O11 Fe1 N21 C23 139.34(14)
N14 Fe1 N21 C23 -132.80(14)
N24 Fe1 N21 C23 -46.41(14)
O21 Fe1 N21 C21 -113.61(17)
O11 Fe1 N21 C21 -15.73(17)
N14 Fe1 N21 C21 72.14(17)
N24 Fe1 N21 C21 158.52(17)
O21 Fe1 N24 C25 -37.61(14)
N21 Fe1 N24 C25 52.44(14)
N11 Fe1 N24 C25 -133.56(14)
N14 Fe1 N24 C25 144.31(14)
O21 Fe1 N24 C27 104.37(15)
N21 Fe1 N24 C27 -165.58(16)
N11 Fe1 N24 C27 8.42(15)
N14 Fe1 N24 C27 -73.71(15)
C13 N11 C11 C12 -0.6(2)
Fe1 N11 C11 C12 154.47(14)
N11 C11 C12 N12 -0.5(2)
C13 N12 C12 C11 1.4(2)
C114 N12 C12 C11 -174.42(19)
C11 N11 C13 N12 1.5(2)
Fe1 N11 C13 N12 -156.69(12)
C11 N11 C13 C14 -179.49(17)
Fe1 N11 C13 C14 22.4(2)
C12 N12 C13 N11 -1.8(2)
C114 N12 C13 N11 173.7(2)
C12 N12 C13 C14 179.13(17)
C114 N12 C13 C14 -5.4(3)
C116 O12 C14 C15 62.0(2)
C116 O12 C14 C13 -61.9(2)
C116 O12 C14 C18 179.56(16)
N11 C13 C14 O12 146.34(17)
N12 C13 C14 O12 -34.7(2)
N11 C13 C14 C15 25.2(3)
N12 C13 C14 C15 -155.85(17)
N11 C13 C14 C18 -95.2(2)
N12 C13 C14 C18 83.7(2)
C17 N14 C15 N13 -0.5(2)
Fe1 N14 C15 N13 150.24(13)
C17 N14 C15 C14 -176.71(17)
Fe1 N14 C15 C14 -25.9(2)
C16 N13 C15 N14 0.9(2)
C115 N13 C15 N14 -174.11(19)
C16 N13 C15 C14 177.20(17)
C115 N13 C15 C14 2.2(3)
O12 C14 C15 N14 -143.65(17)
C13 C14 C15 N14 -22.7(3)
C18 C14 C15 N14 98.2(2)
O12 C14 C15 N13 40.7(2)
C13 C14 C15 N13 161.64(17)
C18 C14 C15 N13 -77.4(2)
C15 N13 C16 C17 -0.9(2)
C115 N13 C16 C17 174.49(19)
N13 C16 C17 N14 0.6(2)
C15 N14 C17 C16 -0.1(2)
Fe1 N14 C17 C16 -147.43(15)
O12 C14 C18 C19 1.9(2)
C15 C14 C18 C19 119.96(19)
C13 C14 C18 C19 -116.38(19)
O12 C14 C18 C113 -176.79(16)
C15 C14 C18 C113 -58.7(2)
C13 C14 C18 C113 64.9(2)
C113 C18 C19 C110 0.1(3)
C14 C18 C19 C110 -178.54(17)
C18 C19 C110 C111 0.5(3)
C19 C110 C111 C112 -0.7(3)
C110 C111 C112 C113 0.1(3)
Fe1 O11 C113 C112 177.47(16)
Fe1 O11 C113 C18 -1.0(4)
C111 C112 C113 O11 -178.04(18)
C111 C112 C113 C18 0.6(3)
C19 C18 C113 O11 177.87(18)
C14 C18 C113 O11 -3.4(3)
C19 C18 C113 C112 -0.7(3)
C14 C18 C113 C112 178.04(17)
C23 N21 C21 C22 -0.3(2)
Fe1 N21 C21 C22 157.60(15)
N21 C21 C22 N22 0.0(2)
C23 N22 C22 C21 0.4(2)
C214 N22 C22 C21 -177.0(2)
C21 N21 C23 N22 0.6(2)
Fe1 N21 C23 N22 -159.22(13)
C21 N21 C23 C24 173.95(18)
Fe1 N21 C23 C24 14.2(2)
C22 N22 C23 N21 -0.6(2)
C214 N22 C23 N21 176.5(2)
C22 N22 C23 C24 -174.10(18)
C214 N22 C23 C24 3.0(3)
C216 O22 C24 C25 58.6(2)
C216 O22 C24 C23 -66.2(2)
C216 O22 C24 C28 176.33(15)
N21 C23 C24 O22 152.36(17)
N22 C23 C24 O22 -35.1(2)
N21 C23 C24 C25 30.1(3)
N22 C23 C24 C25 -157.44(17)
N21 C23 C24 C28 -89.6(2)
N22 C23 C24 C28 82.9(2)
C27 N24 C25 N23 -0.9(2)
Fe1 N24 C25 N23 148.12(13)
C27 N24 C25 C24 -176.66(17)
Fe1 N24 C25 C24 -27.7(2)
C26 N23 C25 N24 0.9(2)
C215 N23 C25 N24 -175.0(2)
C26 N23 C25 C24 176.89(17)
C215 N23 C25 C24 0.9(3)
O22 C24 C25 N24 -143.64(18)
C23 C24 C25 N24 -21.4(3)
C28 C24 C25 N24 98.1(2)
O22 C24 C25 N23 41.1(2)
C23 C24 C25 N23 163.34(17)
C28 C24 C25 N23 -77.2(2)
C25 N23 C26 C27 -0.6(2)
C215 N23 C26 C27 175.66(19)
N23 C26 C27 N24 0.1(2)
C25 N24 C27 C26 0.5(2)
Fe1 N24 C27 C26 -144.79(14)
O22 C24 C28 C29 2.3(2)
C25 C24 C28 C29 120.90(19)
C23 C24 C28 C29 -116.06(19)
O22 C24 C28 C213 -176.91(16)
C25 C24 C28 C213 -58.3(2)
C23 C24 C28 C213 64.7(2)
C213 C28 C29 C210 -0.9(3)
C24 C28 C29 C210 179.87(18)
C28 C29 C210 C211 0.4(3)
C29 C210 C211 C212 0.2(3)
C210 C211 C212 C213 -0.3(3)
Fe1 O21 C213 C212 169.84(16)
Fe1 O21 C213 C28 -10.3(3)
C211 C212 C213 O21 179.67(18)
C211 C212 C213 C28 -0.2(3)
C29 C28 C213 O21 -179.09(18)
C24 C28 C213 O21 0.2(3)
C29 C28 C213 C212 0.8(3)
C24 C28 C213 C212 -179.96(17)
